data_2220336
loop_
_publ_author_name
'Fairuz, Zainal Abidin'
'Aiyub, Zaharah'
'Abdullah, Zanariah'
'Ng, Seik Weng'

_publ_section_title
;
 <i>N</i>-(2-Pyridyl)-4-toluidine
;
_journal_coeditor_code SG2278
_journal_issue 12
_journal_name_full 'Acta Crystallographica Section E'
_journal_page_first o2441
_journal_paper_doi 10.1107/S1600536808037306
_journal_volume 64
_journal_year 2008
_chemical_formula_iupac 'C12 H12 N2'
_chemical_formula_moiety 'C12 H12 N2'
_chemical_formula_sum 'C12 H12 N2'
_chemical_formula_weight 184.24
_chemical_name_systematic
;
<i>N</i>-(2-Pyridyl)-4-toluidine
;
_space_group_IT_number 14
_symmetry_cell_setting monoclinic
_symmetry_space_group_name_Hall '-P 2ybc'
_symmetry_space_group_name_H-M 'P 1 21/c 1'
_atom_sites_solution_hydrogens geom
_atom_sites_solution_primary direct
_atom_sites_solution_secondary difmap
_audit_creation_method SHELXL-97
_cell_angle_alpha 90.00
_cell_angle_beta 95.364(2)
_cell_angle_gamma 90.00
_cell_formula_units_Z 8
_cell_length_a 18.2260(7)
_cell_length_b 10.5680(3)
_cell_length_c 10.6005(3)
_cell_measurement_reflns_used 1819
_cell_measurement_temperature 100(2)
_cell_measurement_theta_max 24.4
_cell_measurement_theta_min 2.2
_cell_volume 2032.85(11)
_computing_cell_refinement 'SAINT (Bruker, 2007)'
_computing_data_collection 'APEX2 (Bruker, 2007)'
_computing_data_reduction 'SAINT (Bruker, 2007)'
_computing_molecular_graphics 'X-SEED (Barbour, 2001)'
_computing_publication_material 'publCIF (Westrip, 2008)'
_computing_structure_refinement 'SHELXL97 (Sheldrick, 2008)'
_computing_structure_solution 'SHELXS97 (Sheldrick, 2008)'
_diffrn_ambient_temperature 100(2)
_diffrn_measured_fraction_theta_full 1.000
_diffrn_measured_fraction_theta_max 1.000
_diffrn_measurement_device_type 'Bruker SMART APEX'
_diffrn_measurement_method \w
_diffrn_radiation_monochromator graphite
_diffrn_radiation_source 'fine-focus sealed tube'
_diffrn_radiation_type MoK\a
_diffrn_radiation_wavelength 0.71073
_diffrn_reflns_av_R_equivalents 0.0663
_diffrn_reflns_av_sigmaI/netI 0.0706
_diffrn_reflns_limit_h_max 23
_diffrn_reflns_limit_h_min -23
_diffrn_reflns_limit_k_max 13
_diffrn_reflns_limit_k_min -13
_diffrn_reflns_limit_l_max 13
_diffrn_reflns_limit_l_min -13
_diffrn_reflns_number 18430
_diffrn_reflns_theta_full 27.50
_diffrn_reflns_theta_max 27.50
_diffrn_reflns_theta_min 1.12
_diffrn_standards_decay_% 0
_diffrn_standards_interval_count 0
_diffrn_standards_interval_time 0
_diffrn_standards_number 0
_exptl_absorpt_coefficient_mu 0.073
_exptl_absorpt_correction_type none
_exptl_crystal_colour Colorless
_exptl_crystal_density_diffrn 1.204
_exptl_crystal_density_method 'not measured'
_exptl_crystal_description Prism
_exptl_crystal_F_000 784
_exptl_crystal_size_max 0.30
_exptl_crystal_size_mid 0.10
_exptl_crystal_size_min 0.05
_refine_diff_density_max 0.635
_refine_diff_density_min -0.310
_refine_ls_extinction_method none
_refine_ls_goodness_of_fit_ref 1.011
_refine_ls_hydrogen_treatment mixed
_refine_ls_matrix_type full
_refine_ls_number_parameters 263
_refine_ls_number_reflns 4676
_refine_ls_number_restraints 2
_refine_ls_restrained_S_all 1.011
_refine_ls_R_factor_all 0.1265
_refine_ls_R_factor_gt 0.0703
_refine_ls_shift/su_max 0.001
_refine_ls_shift/su_mean 0.001
_refine_ls_structure_factor_coef Fsqd
_refine_ls_weighting_details 'calc w=1/[\s^2^(Fo^2^)+(0.0922P)^2^+1.1608P] where P=(Fo^2^+2Fc^2^)/3'
_refine_ls_weighting_scheme calc
_refine_ls_wR_factor_gt 0.1702
_refine_ls_wR_factor_ref 0.2061
_reflns_number_gt 2774
_reflns_number_total 4676
_reflns_threshold_expression I>2\s(I)
_cod_data_source_file sg2278.cif
_cod_data_source_block I
_cod_depositor_comments
;
The following automatic conversions were performed:
'_symmetry_cell_setting' value 'Monoclinic' changed to 'monoclinic'
according to '/home/saulius/struct/CIF-dictionaries/cif_core.dic'
dictionary named 'cif_core.dic' version 2.4.1 from
2010-06-29.

'_exptl_absorpt_correction_type' value 'None' changed to
'none' according to '/home/saulius/struct/CIF-dictionaries/cif_core.dic'
dictionary named 'cif_core.dic' version 2.4.1 from 2010-06-29.

Automatic conversion script
Id: cif_fix_enum 1527 2010-12-29 10:47:43Z saulius 

The following automatic conversions were performed:

'_symmetry_cell_setting' value 'Monoclinic' changed to 'monoclinic'
according to /home/saulius/struct/CIF-dictionaries/cif_core.dic
dictionary named 'cif_core.dic' version 2.4.1 from
2010-06-29.

'_exptl_absorpt_correction_type' value 'None' changed to
'none' according to
/home/saulius/struct/CIF-dictionaries/cif_core.dic dictionary named
'cif_core.dic' version 2.4.1 from 2010-06-29.

Automatic conversion script
Id: cif_fix_values 1715 2011-07-08 13:25:40Z adriana 
;
_cod_original_cell_volume 2032.90(10)
_cod_original_sg_symbol_H-M 'P 21/c'
_cod_database_code 2220336
_cod_database_fobs_code 2220336

loop_
_symmetry_equiv_pos_as_xyz
'x, y, z'
'-x, y+1/2, -z+1/2'
'-x, -y, -z'
'x, -y-1/2, z-1/2'

loop_
_atom_site_type_symbol
_atom_site_label
_atom_site_fract_x
_atom_site_fract_y
_atom_site_fract_z
_atom_site_U_iso_or_equiv
_atom_site_adp_type
_atom_site_calc_flag
_atom_site_refinement_flags
_atom_site_occupancy
N N1 0.09908(12) 0.46043(18) 0.0668(2) 0.0267(5) Uani d D 1
N N2 -0.01070(12) 0.37392(18) 0.11163(19) 0.0279(5) Uani d . 1
N N3 0.40746(13) 0.5526(2) 0.5578(2) 0.0350(6) Uani d D 1
N N4 0.52478(13) 0.60957(18) 0.62565(19) 0.0317(5) Uani d . 1
C C1 0.17505(14) 0.4657(2) 0.0530(2) 0.0258(5) Uani d . 1
C C2 0.21791(14) 0.3582(2) 0.0393(2) 0.0293(6) Uani d . 1
H H2 0.1962 0.2766 0.0418 0.035 Uiso calc R 1
C C3 0.29141(14) 0.3698(3) 0.0221(3) 0.0337(6) Uani d . 1
H H3 0.3198 0.2954 0.0138 0.040 Uiso calc R 1
C C4 0.32560(15) 0.4877(3) 0.0164(3) 0.0334(6) Uani d . 1
C C5 0.28179(15) 0.5943(2) 0.0269(3) 0.0340(6) Uani d . 1
H H5 0.3031 0.6759 0.0208 0.041 Uiso calc R 1
C C6 0.20817(15) 0.5841(2) 0.0460(2) 0.0312(6) Uani d . 1
H H0 0.1798 0.6585 0.0543 0.037 Uiso calc R 1
C C7 0.40666(16) 0.4993(3) 0.0012(3) 0.0419(7) Uani d . 1
H H7A 0.4166 0.5822 -0.0350 0.063 Uiso calc R 1
H H7B 0.4213 0.4325 -0.0555 0.063 Uiso calc R 1
H H7C 0.4348 0.4907 0.0841 0.063 Uiso calc R 1
C C8 0.06324(14) 0.3732(2) 0.1354(2) 0.0269(6) Uani d . 1
C C9 0.09904(15) 0.2931(2) 0.2268(2) 0.0311(6) Uani d . 1
H H9 0.1512 0.2944 0.2431 0.037 Uiso calc R 1
C C10 0.05715(17) 0.2127(2) 0.2923(3) 0.0371(7) Uani d . 1
H H10 0.0804 0.1573 0.3544 0.045 Uiso calc R 1
C C11 -0.01855(16) 0.2121(2) 0.2684(3) 0.0377(7) Uani d . 1
H H11 -0.0482 0.1566 0.3126 0.045 Uiso calc R 1
C C12 -0.04948(16) 0.2946(2) 0.1783(3) 0.0340(6) Uani d . 1
H H12 -0.1016 0.2955 0.1624 0.041 Uiso calc R 1
C C13 0.32986(15) 0.5449(2) 0.5522(3) 0.0324(6) Uani d . 1
C C14 0.29295(16) 0.5298(3) 0.6599(3) 0.0377(7) Uani d . 1
H H14 0.3199 0.5265 0.7410 0.045 Uiso calc R 1
C C15 0.21749(16) 0.5196(3) 0.6495(3) 0.0379(7) Uani d . 1
H H15 0.1931 0.5108 0.7244 0.045 Uiso calc R 1
C C16 0.17531(15) 0.5217(2) 0.5326(3) 0.0342(6) Uani d . 1
C C17 0.21226(16) 0.5333(2) 0.4247(3) 0.0343(6) Uani d . 1
H H17 0.1853 0.5331 0.3436 0.041 Uiso calc R 1
C C18 0.28849(16) 0.5451(2) 0.4344(3) 0.0357(7) Uani d . 1
H H18 0.3129 0.5536 0.3595 0.043 Uiso calc R 1
C C19 0.09289(16) 0.5105(3) 0.5244(3) 0.0446(7) Uani d . 1
H H19A 0.0753 0.4663 0.4461 0.067 Uiso calc R 1
H H19B 0.0710 0.5951 0.5244 0.067 Uiso calc R 1
H H19C 0.0786 0.4626 0.5975 0.067 Uiso calc R 1
C C20 0.45389(16) 0.6270(2) 0.6362(2) 0.0318(6) Uani d . 1
C C21 0.42898(18) 0.7175(2) 0.7187(3) 0.0388(7) Uani d . 1
H H21 0.3779 0.7288 0.7261 0.047 Uiso calc R 1
C C22 0.48103(17) 0.7898(2) 0.7891(3) 0.0391(7) Uani d . 1
H H22 0.4653 0.8516 0.8458 0.047 Uiso calc R 1
C C23 0.55493(18) 0.7741(2) 0.7787(3) 0.0412(7) Uani d . 1
H H23 0.5908 0.8242 0.8264 0.049 Uiso calc R 1
C C24 0.57493(18) 0.6821(2) 0.6957(3) 0.0404(7) Uani d . 1
H H24 0.6258 0.6690 0.6874 0.049 Uiso calc R 1
H H1N 0.0699(14) 0.510(2) 0.017(2) 0.047(9) Uiso d D 1
H H3N 0.4165(16) 0.495(2) 0.498(2) 0.045(9) Uiso d D 1

loop_
_atom_site_aniso_label
_atom_site_aniso_U_11
_atom_site_aniso_U_22
_atom_site_aniso_U_33
_atom_site_aniso_U_12
_atom_site_aniso_U_13
_atom_site_aniso_U_23
N1 0.0326(12) 0.0186(10) 0.0293(12) 0.0017(9) 0.0053(9) 0.0041(8)
N2 0.0344(12) 0.0213(10) 0.0291(12) 0.0011(9) 0.0080(9) 0.0022(8)
N3 0.0438(14) 0.0293(12) 0.0327(13) -0.0009(10) 0.0075(11) -0.0068(10)
N4 0.0537(15) 0.0173(10) 0.0240(11) -0.0013(10) 0.0032(10) -0.0002(8)
C1 0.0341(14) 0.0227(12) 0.0206(12) -0.0018(10) 0.0022(10) -0.0012(9)
C2 0.0361(15) 0.0211(12) 0.0302(14) -0.0005(11) 0.0012(11) -0.0006(10)
C3 0.0340(15) 0.0325(14) 0.0342(15) 0.0038(12) 0.0006(12) 0.0000(11)
C4 0.0347(15) 0.0372(15) 0.0279(14) -0.0031(12) 0.0015(11) 0.0026(11)
C5 0.0437(17) 0.0266(13) 0.0316(15) -0.0074(12) 0.0022(12) 0.0034(11)
C6 0.0413(16) 0.0220(12) 0.0306(14) -0.0002(11) 0.0043(12) 0.0015(10)
C7 0.0378(17) 0.0472(17) 0.0410(17) -0.0038(13) 0.0053(13) 0.0045(13)
C8 0.0414(15) 0.0165(11) 0.0237(13) -0.0001(10) 0.0077(11) -0.0019(9)
C9 0.0399(16) 0.0256(13) 0.0273(14) -0.0003(11) 0.0009(11) 0.0009(10)
C10 0.0548(19) 0.0287(14) 0.0280(15) -0.0006(13) 0.0046(13) 0.0070(11)
C11 0.0512(18) 0.0289(14) 0.0342(16) -0.0050(13) 0.0112(13) 0.0072(11)
C12 0.0413(16) 0.0302(14) 0.0320(15) -0.0034(12) 0.0103(12) 0.0034(11)
C13 0.0402(16) 0.0240(13) 0.0331(15) 0.0023(11) 0.0033(12) -0.0010(11)
C14 0.0434(17) 0.0361(15) 0.0338(15) 0.0017(13) 0.0043(13) 0.0060(12)
C15 0.0438(17) 0.0321(14) 0.0383(16) 0.0028(12) 0.0069(13) 0.0044(12)
C16 0.0366(16) 0.0218(12) 0.0449(17) 0.0031(11) 0.0083(13) -0.0004(11)
C17 0.0455(17) 0.0228(13) 0.0350(15) 0.0008(12) 0.0056(12) 0.0003(11)
C18 0.0477(17) 0.0266(14) 0.0343(15) -0.0010(12) 0.0112(13) -0.0005(11)
C19 0.0379(17) 0.0482(18) 0.0481(19) 0.0053(14) 0.0067(14) 0.0015(14)
C20 0.0491(17) 0.0213(12) 0.0253(14) -0.0014(11) 0.0044(12) 0.0031(10)
C21 0.0591(19) 0.0267(14) 0.0309(15) -0.0007(13) 0.0052(13) -0.0021(11)
C22 0.065(2) 0.0221(13) 0.0298(15) 0.0027(13) 0.0000(14) -0.0040(11)
C23 0.069(2) 0.0218(13) 0.0313(16) 0.0038(13) -0.0040(14) -0.0044(11)
C24 0.0553(19) 0.0253(13) 0.0404(17) 0.0010(13) 0.0025(14) -0.0005(12)

loop_
_atom_type_symbol
_atom_type_description
_atom_type_scat_dispersion_real
_atom_type_scat_dispersion_imag
_atom_type_scat_source
C C 0.0033 0.0016 'International Tables Vol C Tables 4.2.6.8 and 6.1.1.4'
H H 0.0000 0.0000 'International Tables Vol C Tables 4.2.6.8 and 6.1.1.4'
N N 0.0061 0.0033 'International Tables Vol C Tables 4.2.6.8 and 6.1.1.4'

loop_
_geom_angle_atom_site_label_1
_geom_angle_atom_site_label_2
_geom_angle_atom_site_label_3
_geom_angle
C8 N1 C1 127.0(2)
C8 N1 H1N 115(2)
C1 N1 H1N 117(2)
C12 N2 C8 117.7(2)
C20 N3 C13 128.0(2)
C20 N3 H3N 131.8(19)
C13 N3 H3N 100.2(19)
C20 N4 C24 119.2(2)
C2 C1 C6 118.4(2)
C2 C1 N1 123.1(2)
C6 C1 N1 118.4(2)
C3 C2 C1 120.3(2)
C3 C2 H2 119.9
C1 C2 H2 119.9
C2 C3 C4 122.0(2)
C2 C3 H3 119.0
C4 C3 H3 119.0
C5 C4 C3 117.2(2)
C5 C4 C7 121.3(2)
C3 C4 C7 121.5(3)
C6 C5 C4 121.5(2)
C6 C5 H5 119.3
C4 C5 H5 119.3
C5 C6 C1 120.6(2)
C5 C6 H0 119.7
C1 C6 H0 119.7
C4 C7 H7A 109.5
C4 C7 H7B 109.5
H7A C7 H7B 109.5
C4 C7 H7C 109.5
H7A C7 H7C 109.5
H7B C7 H7C 109.5
N2 C8 N1 114.4(2)
N2 C8 C9 121.7(2)
N1 C8 C9 123.8(2)
C10 C9 C8 118.6(3)
C10 C9 H9 120.7
C8 C9 H9 120.7
C9 C10 C11 120.3(3)
C9 C10 H10 119.9
C11 C10 H10 119.9
C12 C11 C10 117.6(2)
C12 C11 H11 121.2
C10 C11 H11 121.2
N2 C12 C11 124.1(3)
N2 C12 H12 117.9
C11 C12 H12 117.9
C14 C13 C18 118.2(3)
C14 C13 N3 122.2(3)
C18 C13 N3 119.5(2)
C15 C14 C13 120.1(3)
C15 C14 H14 119.9
C13 C14 H14 119.9
C14 C15 C16 122.3(3)
C14 C15 H15 118.8
C16 C15 H15 118.8
C17 C16 C15 117.7(3)
C17 C16 C19 121.4(3)
C15 C16 C19 121.0(3)
C16 C17 C18 120.5(3)
C16 C17 H17 119.8
C18 C17 H17 119.8
C17 C18 C13 121.2(3)
C17 C18 H18 119.4
C13 C18 H18 119.4
C16 C19 H19A 109.5
C16 C19 H19B 109.5
H19A C19 H19B 109.5
C16 C19 H19C 109.5
H19A C19 H19C 109.5
H19B C19 H19C 109.5
N4 C20 N3 114.9(2)
N4 C20 C21 121.7(3)
N3 C20 C21 123.4(3)
C22 C21 C20 118.0(3)
C22 C21 H21 121.0
C20 C21 H21 121.0
C23 C22 C21 121.3(3)
C23 C22 H22 119.4
C21 C22 H22 119.4
C22 C23 C24 117.1(3)
C22 C23 H23 121.4
C24 C23 H23 121.4
N4 C24 C23 122.7(3)
N4 C24 H24 118.7
C23 C24 H24 118.7

loop_
_geom_bond_atom_site_label_1
_geom_bond_atom_site_label_2
_geom_bond_distance
N1 C8 1.376(3)
N1 C1 1.407(3)
N1 H1N 0.884(10)
N2 C12 1.340(3)
N2 C8 1.348(3)
N3 C20 1.376(3)
N3 C13 1.412(3)
N3 H3N 0.911(10)
N4 C20 1.320(3)
N4 C24 1.359(3)
C1 C2 1.393(3)
C1 C6 1.395(3)
C2 C3 1.374(4)
C2 H2 0.9500
C3 C4 1.397(4)
C3 H3 0.9500
C4 C5 1.391(4)
C4 C7 1.506(4)
C5 C6 1.380(4)
C5 H5 0.9500
C6 H0 0.9500
C7 H7A 0.9800
C7 H7B 0.9800
C7 H7C 0.9800
C8 C9 1.400(3)
C9 C10 1.374(4)
C9 H9 0.9500
C10 C11 1.379(4)
C10 H10 0.9500
C11 C12 1.375(4)
C11 H11 0.9500
C12 H12 0.9500
C13 C14 1.388(4)
C13 C18 1.398(4)
C14 C15 1.374(4)
C14 H14 0.9500
C15 C16 1.396(4)
C15 H15 0.9500
C16 C17 1.385(4)
C16 C19 1.501(4)
C17 C18 1.389(4)
C17 H17 0.9500
C18 H18 0.9500
C19 H19A 0.9800
C19 H19B 0.9800
C19 H19C 0.9800
C20 C21 1.400(4)
C21 C22 1.381(4)
C21 H21 0.9500
C22 C23 1.372(4)
C22 H22 0.9500
C23 C24 1.382(4)
C23 H23 0.9500
C24 H24 0.9500

loop_
_geom_hbond_atom_site_label_D
_geom_hbond_atom_site_label_H
_geom_hbond_atom_site_label_A
_geom_hbond_site_symmetry_A
_geom_hbond_distance_DH
_geom_hbond_distance_HA
_geom_hbond_distance_DA
_geom_hbond_angle_DHA
_geom_hbond_publ_flag
N1 H1n N2 3_565 0.880(10) 2.060(10) 2.944(3) 174(3) yes
N3 H3n N4 3_666 0.910(10) 2.08(2) 2.949(3) 159(3) yes

loop_
_geom_torsion_atom_site_label_1
_geom_torsion_atom_site_label_2
_geom_torsion_atom_site_label_3
_geom_torsion_atom_site_label_4
_geom_torsion
C8 N1 C1 C2 39.0(4)
C8 N1 C1 C6 -144.6(2)
C6 C1 C2 C3 1.5(4)
N1 C1 C2 C3 177.9(2)
C1 C2 C3 C4 -0.7(4)
C2 C3 C4 C5 -1.0(4)
C2 C3 C4 C7 178.3(2)
C3 C4 C5 C6 1.9(4)
C7 C4 C5 C6 -177.4(2)
C4 C5 C6 C1 -1.1(4)
C2 C1 C6 C5 -0.6(4)
N1 C1 C6 C5 -177.2(2)
C12 N2 C8 N1 -177.6(2)
C12 N2 C8 C9 -0.2(3)
C1 N1 C8 N2 -166.9(2)
C1 N1 C8 C9 15.8(4)
N2 C8 C9 C10 0.7(4)
N1 C8 C9 C10 177.8(2)
C8 C9 C10 C11 -0.3(4)
C9 C10 C11 C12 -0.4(4)
C8 N2 C12 C11 -0.6(4)
C10 C11 C12 N2 0.9(4)
C20 N3 C13 C14 -48.6(4)
C20 N3 C13 C18 135.1(3)
C18 C13 C14 C15 -2.0(4)
N3 C13 C14 C15 -178.4(2)
C13 C14 C15 C16 1.1(4)
C14 C15 C16 C17 0.7(4)
C14 C15 C16 C19 -179.9(3)
C15 C16 C17 C18 -1.4(4)
C19 C16 C17 C18 179.2(2)
C16 C17 C18 C13 0.4(4)
C14 C13 C18 C17 1.3(4)
N3 C13 C18 C17 177.8(2)
C24 N4 C20 N3 177.5(2)
C24 N4 C20 C21 -0.7(4)
C13 N3 C20 N4 176.3(2)
C13 N3 C20 C21 -5.5(4)
N4 C20 C21 C22 0.5(4)
N3 C20 C21 C22 -177.5(2)
C20 C21 C22 C23 0.1(4)
C21 C22 C23 C24 -0.6(4)
C20 N4 C24 C23 0.2(4)
C22 C23 C24 N4 0.5(4)

loop_
_cod_related_entry_id
_cod_related_entry_database
_cod_related_entry_code
1 ChemSpider 2066164
